data_7130608
loop_
_publ_author_name
'Bicalho, Hudson A.'
'Saraci, Felix'
'Velazquez-Garcia, Jose de J'
'Titi, Hatem M.'
'Howarth, Ashlee J.'

_publ_section_title
;
 Unravelling the synthesis of a rare-earth cluster-based metal-organic
 framework with spn topology.
;
_journal_issue 78
_journal_name_full 'Chemical communications (Cambridge, England)'
_journal_page_first 10925
_journal_page_last 10928
_journal_paper_doi 10.1039/d2cc03575h
_journal_volume 58
_journal_year 2022
_chemical_formula_moiety 'C360 H96 F128.001 O412.8 Y96'
_chemical_formula_sum 'C360 H96 F128 O412.8 Y96'
_chemical_formula_weight 21992.52
_chemical_name_common Y-CU-45
_space_group_crystal_system cubic
_space_group_IT_number 227
_space_group_name_Hall '-F 4vw 2vw 3'
_space_group_name_H-M_alt 'F d -3 m :2'
_atom_sites_solution_hydrogens geom
_atom_sites_solution_primary dual
_audit_creation_date 2022-05-09
_audit_creation_method
;
Olex2 1.5
(compiled 2022.04.07 svn.rca3783a0 for OlexSys, GUI svn.r6498)
;
_audit_update_record
;
2022-05-18 deposited with the CCDC.	2022-08-25 downloaded from the CCDC.
;
_cell_angle_alpha 90
_cell_angle_beta 90
_cell_angle_gamma 90
_cell_formula_units_Z 1
_cell_length_a 36.079(4)
_cell_length_b 36.079(4)
_cell_length_c 36.079(4)
_cell_measurement_reflns_used 1173
_cell_measurement_temperature 100.00
_cell_measurement_theta_max 22.618
_cell_measurement_theta_min 1.633
_cell_volume 46964(9)
_computing_molecular_graphics 'Olex2 1.5 (Dolomanov et al., 2009)'
_computing_publication_material 'Olex2 1.5 (Dolomanov et al., 2009)'
_computing_structure_refinement 'SHELXL 2018/3 (Sheldrick, 2015)'
_diffrn_ambient_temperature 100.00
_diffrn_measured_fraction_theta_full 0.994
_diffrn_measured_fraction_theta_max 0.994
_diffrn_measurement_device_type 'High Precision 1-Axis Goniostat at P11 beamline(Petra III, DESY)'
_diffrn_measurement_method '\f scan'
_diffrn_radiation_type synchrotron
_diffrn_radiation_wavelength 0.61992
_diffrn_reflns_av_R_equivalents 0.0868
_diffrn_reflns_av_unetI/netI 0.0124
_diffrn_reflns_Laue_measured_fraction_full 0.994
_diffrn_reflns_Laue_measured_fraction_max 0.994
_diffrn_reflns_limit_h_max 43
_diffrn_reflns_limit_h_min -44
_diffrn_reflns_limit_k_max 44
_diffrn_reflns_limit_k_min -44
_diffrn_reflns_limit_l_max 44
_diffrn_reflns_limit_l_min -44
_diffrn_reflns_number 158966
_diffrn_reflns_point_group_measured_fraction_full 0.994
_diffrn_reflns_point_group_measured_fraction_max 0.994
_diffrn_reflns_theta_full 21.836
_diffrn_reflns_theta_max 22.618
_diffrn_reflns_theta_min 1.633
_diffrn_source 'undulator raditaion'
_exptl_absorpt_coefficient_mu 2.129
_exptl_absorpt_correction_T_max 0.98
_exptl_absorpt_correction_T_min 0.95
_exptl_absorpt_correction_type multi-scan
_exptl_absorpt_process_details 'XDS (Kabsch, 1993)'
_exptl_crystal_colour 'clear light colourless'
_exptl_crystal_colour_lustre clear
_exptl_crystal_colour_modifier light
_exptl_crystal_colour_primary colourless
_exptl_crystal_density_diffrn 0.778
_exptl_crystal_density_method 'not measured'
_exptl_crystal_description plate
_exptl_crystal_F_000 10454
_exptl_crystal_preparation Luminescent
_exptl_crystal_size_max 0.02
_exptl_crystal_size_mid 0.02
_exptl_crystal_size_min 0.01
_refine_diff_density_max 1.093
_refine_diff_density_min -0.325
_refine_diff_density_rms 0.089
_refine_ls_extinction_method none
_refine_ls_goodness_of_fit_ref 1.128
_refine_ls_hydrogen_treatment constr
_refine_ls_matrix_type full
_refine_ls_number_parameters 68
_refine_ls_number_reflns 2242
_refine_ls_number_restraints 6
_refine_ls_restrained_S_all 1.133
_refine_ls_R_factor_all 0.0422
_refine_ls_R_factor_gt 0.0395
_refine_ls_shift/su_max 0.002
_refine_ls_shift/su_mean 0.000
_refine_ls_structure_factor_coef Fsqd
_refine_ls_weighting_details 'w=1/[\s^2^(Fo^2^)+(0.0893P)^2^+69.5387P] where P=(Fo^2^+2Fc^2^)/3'
_refine_ls_weighting_scheme calc
_refine_ls_wR_factor_gt 0.1276
_refine_ls_wR_factor_ref 0.1313
_reflns_Friedel_coverage 0.000
_reflns_number_gt 2004
_reflns_number_total 2242
_reflns_threshold_expression 'I > 2\s(I)'
_cod_data_source_file d2cc03575h2.cif
_cod_data_source_block y_cu_45
_cod_depositor_comments 'Adding full bibliography for 7130608.cif.'
_cod_original_cell_volume 46964(16)
_cod_original_sg_symbol_H-M 'F d -3 m'
_cod_original_formula_sum 'C360 H96 F128 O412.80 Y96'
_cod_database_code 7130608
_shelx_shelxl_version_number 2018/3
_shelx_space_group_comment
;
The symmetry employed for this shelxl refinement is uniquely defined
by the following loop, which should always be used as a source of
symmetry information in preference to the above space-group names.
They are only intended as comments.
;
_shelx_estimated_absorpt_t_max 0.979
_shelx_estimated_absorpt_t_min 0.959
_olex2_refinement_description
;
1. Fixed Uiso
 At 1.2 times of:
  All C(H) groups
2. Uiso/Uaniso restraints and constraints
Uanis(C5) \\sim Ueq: with sigma of 0.01 and sigma for terminal atoms of 0.02
3. Others
 Fixed Sof: O3(0.15) C4(0.25) C5(0.125)
4.a Aromatic/amide H refined with riding coordinates:
 C3(H3)
;
_smtbx_masks_void_probe_radius 1.2
_smtbx_masks_void_truncation_radius 1.2
_olex2_exptl_crystal_mounting_method MiTEGen
_olex2_submission_special_instructions 'No special instructions were received'

loop_
_space_group_symop_operation_xyz
'x, y, z'
'-x+3/4, -y+1/4, z+1/2'
'-x+1/4, y+1/2, -z+3/4'
'x+1/2, -y+3/4, -z+1/4'
'z, x, y'
'z+1/2, -x+3/4, -y+1/4'
'-z+3/4, -x+1/4, y+1/2'
'-z+1/4, x+1/2, -y+3/4'
'y, z, x'
'-y+1/4, z+1/2, -x+3/4'
'y+1/2, -z+3/4, -x+1/4'
'-y+3/4, -z+1/4, x+1/2'
'y+3/4, x+1/4, -z+1/2'
'-y, -x, -z'
'y+1/4, -x+1/2, z+3/4'
'-y+1/2, x+3/4, z+1/4'
'x+3/4, z+1/4, -y+1/2'
'-x+1/2, z+3/4, y+1/4'
'-x, -z, -y'
'x+1/4, -z+1/2, y+3/4'
'z+3/4, y+1/4, -x+1/2'
'z+1/4, -y+1/2, x+3/4'
'-z+1/2, y+3/4, x+1/4'
'-z, -y, -x'
'x, y+1/2, z+1/2'
'-x+3/4, -y+3/4, z+1'
'-x+1/4, y+1, -z+5/4'
'x+1/2, -y+5/4, -z+3/4'
'z, x+1/2, y+1/2'
'z+1/2, -x+5/4, -y+3/4'
'-z+3/4, -x+3/4, y+1'
'-z+1/4, x+1, -y+5/4'
'y, z+1/2, x+1/2'
'-y+1/4, z+1, -x+5/4'
'y+1/2, -z+5/4, -x+3/4'
'-y+3/4, -z+3/4, x+1'
'y+3/4, x+3/4, -z+1'
'-y, -x+1/2, -z+1/2'
'y+1/4, -x+1, z+5/4'
'-y+1/2, x+5/4, z+3/4'
'x+3/4, z+3/4, -y+1'
'-x+1/2, z+5/4, y+3/4'
'-x, -z+1/2, -y+1/2'
'x+1/4, -z+1, y+5/4'
'z+3/4, y+3/4, -x+1'
'z+1/4, -y+1, x+5/4'
'-z+1/2, y+5/4, x+3/4'
'-z, -y+1/2, -x+1/2'
'x+1/2, y, z+1/2'
'-x+5/4, -y+1/4, z+1'
'-x+3/4, y+1/2, -z+5/4'
'x+1, -y+3/4, -z+3/4'
'z+1/2, x, y+1/2'
'z+1, -x+3/4, -y+3/4'
'-z+5/4, -x+1/4, y+1'
'-z+3/4, x+1/2, -y+5/4'
'y+1/2, z, x+1/2'
'-y+3/4, z+1/2, -x+5/4'
'y+1, -z+3/4, -x+3/4'
'-y+5/4, -z+1/4, x+1'
'y+5/4, x+1/4, -z+1'
'-y+1/2, -x, -z+1/2'
'y+3/4, -x+1/2, z+5/4'
'-y+1, x+3/4, z+3/4'
'x+5/4, z+1/4, -y+1'
'-x+1, z+3/4, y+3/4'
'-x+1/2, -z, -y+1/2'
'x+3/4, -z+1/2, y+5/4'
'z+5/4, y+1/4, -x+1'
'z+3/4, -y+1/2, x+5/4'
'-z+1, y+3/4, x+3/4'
'-z+1/2, -y, -x+1/2'
'x+1/2, y+1/2, z'
'-x+5/4, -y+3/4, z+1/2'
'-x+3/4, y+1, -z+3/4'
'x+1, -y+5/4, -z+1/4'
'z+1/2, x+1/2, y'
'z+1, -x+5/4, -y+1/4'
'-z+5/4, -x+3/4, y+1/2'
'-z+3/4, x+1, -y+3/4'
'y+1/2, z+1/2, x'
'-y+3/4, z+1, -x+3/4'
'y+1, -z+5/4, -x+1/4'
'-y+5/4, -z+3/4, x+1/2'
'y+5/4, x+3/4, -z+1/2'
'-y+1/2, -x+1/2, -z'
'y+3/4, -x+1, z+3/4'
'-y+1, x+5/4, z+1/4'
'x+5/4, z+3/4, -y+1/2'
'-x+1, z+5/4, y+1/4'
'-x+1/2, -z+1/2, -y'
'x+3/4, -z+1, y+3/4'
'z+5/4, y+3/4, -x+1/2'
'z+3/4, -y+1, x+3/4'
'-z+1, y+5/4, x+1/4'
'-z+1/2, -y+1/2, -x'
'-x, -y, -z'
'x-3/4, y-1/4, -z-1/2'
'x-1/4, -y-1/2, z-3/4'
'-x-1/2, y-3/4, z-1/4'
'-z, -x, -y'
'-z-1/2, x-3/4, y-1/4'
'z-3/4, x-1/4, -y-1/2'
'z-1/4, -x-1/2, y-3/4'
'-y, -z, -x'
'y-1/4, -z-1/2, x-3/4'
'-y-1/2, z-3/4, x-1/4'
'y-3/4, z-1/4, -x-1/2'
'-y-3/4, -x-1/4, z-1/2'
'y, x, z'
'-y-1/4, x-1/2, -z-3/4'
'y-1/2, -x-3/4, -z-1/4'
'-x-3/4, -z-1/4, y-1/2'
'x-1/2, -z-3/4, -y-1/4'
'x, z, y'
'-x-1/4, z-1/2, -y-3/4'
'-z-3/4, -y-1/4, x-1/2'
'-z-1/4, y-1/2, -x-3/4'
'z-1/2, -y-3/4, -x-1/4'
'z, y, x'
'-x, -y+1/2, -z+1/2'
'x-3/4, y+1/4, -z'
'x-1/4, -y, z-1/4'
'-x-1/2, y-1/4, z+1/4'
'-z, -x+1/2, -y+1/2'
'-z-1/2, x-1/4, y+1/4'
'z-3/4, x+1/4, -y'
'z-1/4, -x, y-1/4'
'-y, -z+1/2, -x+1/2'
'y-1/4, -z, x-1/4'
'-y-1/2, z-1/4, x+1/4'
'y-3/4, z+1/4, -x'
'-y-3/4, -x+1/4, z'
'y, x+1/2, z+1/2'
'-y-1/4, x, -z-1/4'
'y-1/2, -x-1/4, -z+1/4'
'-x-3/4, -z+1/4, y'
'x-1/2, -z-1/4, -y+1/4'
'x, z+1/2, y+1/2'
'-x-1/4, z, -y-1/4'
'-z-3/4, -y+1/4, x'
'-z-1/4, y, -x-1/4'
'z-1/2, -y-1/4, -x+1/4'
'z, y+1/2, x+1/2'
'-x+1/2, -y, -z+1/2'
'x-1/4, y-1/4, -z'
'x+1/4, -y-1/2, z-1/4'
'-x, y-3/4, z+1/4'
'-z+1/2, -x, -y+1/2'
'-z, x-3/4, y+1/4'
'z-1/4, x-1/4, -y'
'z+1/4, -x-1/2, y-1/4'
'-y+1/2, -z, -x+1/2'
'y+1/4, -z-1/2, x-1/4'
'-y, z-3/4, x+1/4'
'y-1/4, z-1/4, -x'
'-y-1/4, -x-1/4, z'
'y+1/2, x, z+1/2'
'-y+1/4, x-1/2, -z-1/4'
'y, -x-3/4, -z+1/4'
'-x-1/4, -z-1/4, y'
'x, -z-3/4, -y+1/4'
'x+1/2, z, y+1/2'
'-x+1/4, z-1/2, -y-1/4'
'-z-1/4, -y-1/4, x'
'-z+1/4, y-1/2, -x-1/4'
'z, -y-3/4, -x+1/4'
'z+1/2, y, x+1/2'
'-x+1/2, -y+1/2, -z'
'x-1/4, y+1/4, -z-1/2'
'x+1/4, -y, z-3/4'
'-x, y-1/4, z-1/4'
'-z+1/2, -x+1/2, -y'
'-z, x-1/4, y-1/4'
'z-1/4, x+1/4, -y-1/2'
'z+1/4, -x, y-3/4'
'-y+1/2, -z+1/2, -x'
'y+1/4, -z, x-3/4'
'-y, z-1/4, x-1/4'
'y-1/4, z+1/4, -x-1/2'
'-y-1/4, -x+1/4, z-1/2'
'y+1/2, x+1/2, z'
'-y+1/4, x, -z-3/4'
'y, -x-1/4, -z-1/4'
'-x-1/4, -z+1/4, y-1/2'
'x, -z-1/4, -y-1/4'
'x+1/2, z+1/2, y'
'-x+1/4, z, -y-3/4'
'-z-1/4, -y+1/4, x-1/2'
'-z+1/4, y, -x-3/4'
'z, -y-1/4, -x-1/4'
'z+1/2, y+1/2, x'

loop_
_atom_site_label
_atom_site_type_symbol
_atom_site_fract_x
_atom_site_fract_y
_atom_site_fract_z
_atom_site_U_iso_or_equiv
_atom_site_adp_type
_atom_site_occupancy
_atom_site_site_symmetry_order
_atom_site_calc_flag
_atom_site_refinement_flags_posn
_atom_site_refinement_flags_adp
_atom_site_refinement_flags_occupancy
_atom_site_disorder_assembly
_atom_site_disorder_group
Y1 Y 0.47483(2) 0.69951(2) 0.69951(2) 0.03910(18) Uani 1 2 d S T P . .
F1 F 0.53319(6) 0.71681(6) 0.71681(6) 0.0420(8) Uani 1 6 d S T P . .
F2 F 0.44132(6) 0.73711(4) 0.73711(4) 0.0425(5) Uani 1 2 d S T P . .
O1 O 0.50465(5) 0.70153(5) 0.64401(5) 0.0462(4) Uani 1 1 d . . . . .
O2 O 0.42620(7) 0.66052(7) 0.71826(9) 0.0809(8) Uani 1 1 d . . . . .
C1 C 0.53269(7) 0.71731(7) 0.63074(10) 0.0421(8) Uani 1 2 d S T P . .
C2 C 0.54945(7) 0.70055(7) 0.59648(10) 0.0418(8) Uani 1 2 d S T P . .
C3 C 0.53389(10) 0.66902(7) 0.58098(7) 0.0422(8) Uani 1 2 d S T P . .
H3 H 0.512595 0.658067 0.591933 0.051 Uiso 1 2 calc R U P . .
O3 O 0.4433(3) 0.65242(19) 0.65242(19) 0.059(2) Uani 0.3 2 d S T P . .
C4 C 0.40831(19) 0.65831(19) 0.750000 0.077(3) Uani 0.5 2 d S T P . .
C5 C 0.3787(4) 0.6287(4) 0.750000 0.112(8) Uani 0.25 2 d S TU P . .

loop_
_atom_site_aniso_label
_atom_site_aniso_U_11
_atom_site_aniso_U_22
_atom_site_aniso_U_33
_atom_site_aniso_U_23
_atom_site_aniso_U_13
_atom_site_aniso_U_12
Y1 0.0388(2) 0.03926(19) 0.03926(19) -0.00446(11) 0.00565(8) 0.00565(8)
F1 0.0420(8) 0.0420(8) 0.0420(8) -0.0016(8) 0.0016(8) 0.0016(8)
F2 0.0426(11) 0.0425(7) 0.0425(7) -0.0048(9) 0.0060(6) 0.0060(6)
O1 0.0446(10) 0.0521(11) 0.0419(10) -0.0088(7) 0.0108(8) -0.0032(8)
O2 0.0602(14) 0.0647(15) 0.118(2) 0.0026(14) -0.0047(14) -0.0151(12)
C1 0.0427(12) 0.0427(12) 0.0411(19) -0.0037(10) 0.0037(10) 0.0005(15)
C2 0.0417(12) 0.0417(12) 0.042(2) -0.0060(11) 0.0060(11) -0.0025(13)
C3 0.0367(18) 0.0450(12) 0.0450(12) -0.0032(15) 0.0055(10) -0.0055(10)
O3 0.055(5) 0.062(4) 0.062(4) -0.013(5) -0.010(3) -0.010(3)
C4 0.081(5) 0.081(5) 0.068(6) -0.014(4) 0.014(4) -0.034(6)
C5 0.119(10) 0.119(10) 0.100(13) -0.050(10) 0.050(10) -0.075(12)

loop_
_atom_type_symbol
_atom_type_description
_atom_type_scat_dispersion_real
_atom_type_scat_dispersion_imag
_atom_type_scat_source
C C 0.0010 0.0012 'International Tables Vol C Tables 4.2.6.8 and 6.1.1.4'
H H 0.0000 0.0000 'International Tables Vol C Tables 4.2.6.8 and 6.1.1.4'
F F 0.0089 0.0077 'International Tables Vol C Tables 4.2.6.8 and 6.1.1.4'
O O 0.0047 0.0045 'International Tables Vol C Tables 4.2.6.8 and 6.1.1.4'
Y Y -0.9030 2.8530 'International Tables Vol C Tables 4.2.6.8 and 6.1.1.4'

loop_
_geom_angle_atom_site_label_1
_geom_angle_atom_site_label_2
_geom_angle_atom_site_label_3
_geom_angle
_geom_angle_site_symmetry_1
_geom_angle_site_symmetry_3
_geom_angle_publ_flag
Y1 Y1 Y1 90.001(1) 55_564 175_557 ?
Y1 Y1 Y1 60.046(5) 34_645 175_557 ?
Y1 Y1 Y1 60.000(1) 34_645 55_564 ?
F1 Y1 Y1 84.01(7) . 175_557 ?
F1 Y1 Y1 32.28(3) . 34_645 ?
F1 Y1 Y1 32.28(3) . 55_564 ?
F1 Y1 F2 66.06(6) . 106_576 ?
F1 Y1 F2 66.06(6) . 175_557 ?
F1 Y1 O2 140.72(7) . 115 ?
F1 Y1 O2 140.72(7) . . ?
F1 Y1 O3 138.1(2) . . ?
F2 Y1 Y1 33.78(2) . 175_557 ?
F2 Y1 Y1 34.71(4) 106_576 55_564 ?
F2 Y1 Y1 87.36(5) . 55_564 ?
F2 Y1 Y1 32.47(5) 175_557 175_557 ?
F2 Y1 Y1 34.71(4) 175_557 34_645 ?
F2 Y1 Y1 86.16(5) 106_576 175_557 ?
F2 Y1 Y1 87.36(5) . 34_645 ?
F2 Y1 Y1 87.45(5) 106_576 34_645 ?
F2 Y1 Y1 87.45(5) 175_557 55_564 ?
F2 Y1 F1 99.47(10) . . ?
F2 Y1 F2 65.99(6) . 106_576 ?
F2 Y1 F2 102.09(10) 106_576 175_557 ?
F2 Y1 F2 65.99(6) . 175_557 ?
F2 Y1 O1 139.44(5) . . ?
F2 Y1 O1 139.44(5) . 115 ?
F2 Y1 O2 139.51(8) 175_557 115 ?
F2 Y1 O2 77.74(8) . 115 ?
F2 Y1 O2 139.51(8) 106_576 . ?
F2 Y1 O2 77.58(9) 175_557 . ?
F2 Y1 O2 77.58(8) 106_576 115 ?
F2 Y1 O2 77.74(8) . . ?
F2 Y1 O3 122.4(2) . . ?
F2 Y1 O3 128.52(6) 106_576 . ?
F2 Y1 O3 128.52(6) 175_557 . ?
O1 Y1 Y1 106.74(5) 115 55_564 ?
O1 Y1 Y1 106.84(5) 115 175_557 ?
O1 Y1 Y1 69.07(5) 115 34_645 ?
O1 Y1 Y1 69.07(5) . 55_564 ?
O1 Y1 Y1 159.07(5) . 175_557 ?
O1 Y1 Y1 106.74(5) . 34_645 ?
O1 Y1 F1 78.21(8) 115 . ?
O1 Y1 F1 78.21(8) . . ?
O1 Y1 F2 140.56(7) 115 106_576 ?
O1 Y1 F2 76.63(7) . 106_576 ?
O1 Y1 F2 140.57(7) . 175_557 ?
O1 Y1 F2 76.63(7) 115 175_557 ?
O1 Y1 O1 80.37(9) 115 . ?
O1 Y1 O2 79.45(8) 115 . ?
O1 Y1 O2 128.78(9) . . ?
O1 Y1 O2 79.44(8) . 115 ?
O1 Y1 O2 128.78(9) 115 115 ?
O1 Y1 O3 70.15(18) . . ?
O1 Y1 O3 70.15(18) 115 . ?
O2 Y1 Y1 108.94(7) . 34_645 ?
O2 Y1 Y1 72.15(7) . 175_557 ?
O2 Y1 Y1 162.15(7) . 55_564 ?
O2 Y1 Y1 108.94(7) 115 55_564 ?
O2 Y1 Y1 108.65(7) 115 175_557 ?
O2 Y1 Y1 162.15(8) 115 34_645 ?
O2 Y1 O2 77.70(13) 115 . ?
O2 Y1 O3 58.76(17) . . ?
O2 Y1 O3 58.76(17) 115 . ?
O3 Y1 Y1 138.99(15) . 34_645 ?
O3 Y1 Y1 138.99(15) . 55_564 ?
O3 Y1 Y1 130.70(18) . 175_557 ?
Y1 F1 Y1 115.44(6) . 55_564 ?
Y1 F1 Y1 115.44(6) 34_645 55_564 ?
Y1 F1 Y1 115.44(6) . 34_645 ?
Y1 F2 Y1 113.75(6) . 175_557 ?
Y1 F2 Y1 113.75(6) . 106_576 ?
Y1 F2 Y1 110.59(8) 106_576 175_557 ?
C1 O1 Y1 137.00(19) . . ?
C4 O2 Y1 130.8(4) . . ?
O1 C1 O1 125.8(3) 133_765 . ?
O1 C1 C2 117.08(16) . . ?
O1 C1 C2 117.08(16) 133_765 . ?
C3 C2 C1 119.92(17) 78_456 . ?
C3 C2 C1 119.92(17) . . ?
C3 C2 C3 120.1(3) 78_456 . ?
C2 C3 C2 119.8(3) . 60_564 ?
C2 C3 H3 120.1 . . ?
C2 C3 H3 120.1 60_564 . ?
O2 C4 O2 134.2(8) 13_456 . ?
O2 C4 C5 112.9(4) . . ?
O2 C4 C5 112.9(4) 13_456 . ?

loop_
_geom_bond_atom_site_label_1
_geom_bond_atom_site_label_2
_geom_bond_distance
_geom_bond_site_symmetry_2
_geom_bond_publ_flag
Y1 Y1 3.8605(7) 55_564 ?
Y1 Y1 3.8605(7) 34_645 ?
Y1 Y1 3.8657(7) 175_557 ?
Y1 F1 2.2831(8) . ?
Y1 F2 2.268(2) . ?
Y1 F2 2.3480(12) 175_557 ?
Y1 F2 2.3480(12) 106_576 ?
Y1 O1 2.2743(17) . ?
Y1 O1 2.2743(17) 115 ?
Y1 O2 2.348(2) . ?
Y1 O2 2.348(2) 115 ?
Y1 O3 2.659(9) . ?
O1 C1 1.256(2) . ?
O2 C4 1.317(5) . ?
C1 C2 1.503(5) . ?
C2 C3 1.386(2) 78_456 ?
C2 C3 1.386(2) . ?
C3 H3 0.9500 . ?
C4 C5 1.51(2) . ?

loop_
_geom_torsion_atom_site_label_1
_geom_torsion_atom_site_label_2
_geom_torsion_atom_site_label_3
_geom_torsion_atom_site_label_4
_geom_torsion
_geom_torsion_site_symmetry_1
_geom_torsion_site_symmetry_2
_geom_torsion_site_symmetry_3
_geom_torsion_site_symmetry_4
_geom_torsion_publ_flag
Y1 O1 C1 O1 -18.9(6) . . . 133_765 ?
Y1 O1 C1 C2 159.4(2) . . . . ?
Y1 O2 C4 O2 0.29(13) . . . 13_456 ?
Y1 O2 C4 C5 -179.71(13) . . . . ?
O1 C1 C2 C3 0.0(5) 133_765 . . 78_456 ?
O1 C1 C2 C3 0.0(5) . . . . ?
O1 C1 C2 C3 -178.5(4) . . . 78_456 ?
O1 C1 C2 C3 178.4(4) 133_765 . . . ?
C1 C2 C3 C2 -179.8(3) . . . 60_564 ?
C3 C2 C3 C2 -1.3(8) 78_456 . . 60_564 ?

loop_
_smtbx_masks_void_nr
_smtbx_masks_void_average_x
_smtbx_masks_void_average_y
_smtbx_masks_void_average_z
_smtbx_masks_void_volume
_smtbx_masks_void_count_electrons
_smtbx_masks_void_content
1 -0.822 -0.841 -0.409 30933.1 7191.7 ?
2 0.125 0.125 0.625 86.2 0.0 ?
3 0.125 0.625 0.125 86.2 0.0 ?
4 0.375 0.375 0.375 86.2 0.0 ?
5 0.375 0.875 0.875 86.2 0.0 ?
6 0.625 0.125 0.125 86.2 0.0 ?
7 0.625 0.625 0.625 86.2 0.0 ?
8 0.875 0.375 0.875 86.2 0.0 ?
9 0.875 0.875 0.375 86.2 0.0 ?
